data_1010937
loop_
_publ_author_name
'Taylor, W H'
'Naray-Szabo, S'

_publ_section_title 'The Structure of Apophyllite'
_journal_coden_ASTM ZEKGAX
_journal_name_full
;
Zeitschrift fuer Kristallographie, Kristallgeometrie, Kristallphysik,
Kristallchemie (-144,1977)
;
_journal_page_first 146
_journal_page_last 159
_journal_volume 77
_journal_year 1931
_chemical_formula_structural 'K F Ca4 Si8 O20 (H2 O)8'
_chemical_formula_sum 'Ca4 F H16 K O28 Si8'
_chemical_name_mineral Apophyllite
_chemical_name_systematic 'Calcium potassium silicate hydrate *'
_space_group_IT_number 128
_symmetry_cell_setting tetragonal
_symmetry_Int_Tables_number 128
_symmetry_space_group_name_Hall '-P 4 2n'
_symmetry_space_group_name_H-M 'P 4/m n c'
_cell_angle_alpha 90
_cell_angle_beta 90
_cell_angle_gamma 90
_cell_formula_units_Z 2
_cell_length_a 9.
_cell_length_b 9.
_cell_length_c 15.8
_cell_volume 1279.8
_cod_original_formula_sum 'H16 Ca4 F K O28 Si8'
_cod_database_code 1010937

loop_
_symmetry_equiv_pos_as_xyz
x,y,z
-x,-y,z
1/2+x,1/2-y,1/2+z
1/2-x,1/2+y,1/2+z
-y,x,z
y,-x,z
1/2+y,1/2+x,1/2+z
1/2-y,1/2-x,1/2+z
-x,-y,-z
x,y,-z
1/2-x,1/2+y,1/2-z
1/2+x,1/2-y,1/2-z
y,-x,-z
-y,x,-z
1/2-y,1/2-x,1/2-z
1/2+y,1/2+x,1/2-z

loop_
_atom_site_label
_atom_site_type_symbol
_atom_site_symmetry_multiplicity
_atom_site_Wyckoff_symbol
_atom_site_fract_x
_atom_site_fract_y
_atom_site_fract_z
_atom_site_occupancy
_atom_site_attached_hydrogens
_atom_site_calc_flag
F1 F1- 2 a 0. 0. 0. 1. 0 d
O1 O2- 8 g 0.362 0.138 0.25 1. 0 d
O2 O2- 16 i 0.089 0.184 0.217 1. 0 d
O3 O2- 16 i 0.287 0.117 0.094 1. 0 d
O4 O2- 16 i 0.237 0.445 0.094 1. 2 d
Si1 Si4+ 16 i 0.237 0.091 0.188 1. 0 d
Ca1 Ca2+ 8 h 0.12 0.243 0. 1. 0 d
K1 K1+ 2 b 0. 0. 0.5 1. 0 d

loop_
_atom_type_symbol
_atom_type_oxidation_number
F1- -1.000
O2- -2.000
Si4+ 4.000
Ca2+ 2.000
K1+ 1.000
H1+ 1.000
